data_4029120
loop_
_publ_author_name
'Singleton, Michael L.'
'Castellucci, Nicola'
'Massip, St\'ephane'
'Kauffmann, Brice'
'Ferrand, Yann'
'Huc, Ivan'

_publ_section_title
;
 Synthesis of 1,8-diazaanthracenes as building blocks for internally
 functionalized aromatic oligoamide foldamers.
;
_journal_issue 5
_journal_name_full 'The Journal of organic chemistry'
_journal_page_first 2115
_journal_page_last 2122
_journal_paper_doi 10.1021/jo402852m
_journal_volume 79
_journal_year 2014
_chemical_formula_sum 'C25 H29 Cl3 N2 O6'
_chemical_formula_weight 559.85
_chemical_name_systematic
; 
 ? 
;
_space_group_IT_number 2
_symmetry_cell_setting triclinic
_symmetry_space_group_name_Hall '-P 1'
_symmetry_space_group_name_H-M 'P -1'
_atom_sites_solution_hydrogens geom
_atom_sites_solution_primary direct
_atom_sites_solution_secondary difmap
_audit_creation_method 'CrystalClear-SM Expert 2.1 (Rigaku, 2013)'
_cell_angle_alpha 80.31(3)
_cell_angle_beta 83.65(6)
_cell_angle_gamma 81.13(5)
_cell_formula_units_Z 2
_cell_length_a 9.426(6)
_cell_length_b 11.630(4)
_cell_length_c 12.474(5)
_cell_measurement_reflns_used 3738
_cell_measurement_temperature 113(2)
_cell_measurement_theta_max 68.87
_cell_measurement_theta_min 6.57
_cell_volume 1326.8(11)
_computing_cell_refinement 'CrystalClear-SM Expert 2.1 (Rigaku, 2013)'
_computing_data_collection 'CrystalClear-SM Expert 2.1 (Rigaku, 2013)'
_computing_data_reduction 'CrystalClear-SM Expert 2.1 (Rigaku, 2013)'
_computing_structure_refinement 'SHELXL (Sheldrick, 2008)'
_computing_structure_solution 'SHELXS (Sheldrick, 2008)'
_diffrn_ambient_temperature 113(2)
_diffrn_detector PILT
_diffrn_detector_area_resol_mean 5.8140
_diffrn_measured_fraction_theta_full 0.963
_diffrn_measured_fraction_theta_max 0.963
_diffrn_measurement_device 'AFC11 (Right): Eulerian 3 circle'
_diffrn_measurement_device_type 'Rigaku PILATUS conversion'
_diffrn_measurement_method 'profile data from \w-scans'
_diffrn_radiation_monochromator Confocal
_diffrn_radiation_source 'Rotating Anode'
_diffrn_radiation_type CuK\a
_diffrn_radiation_wavelength 1.54187
_diffrn_reflns_av_R_equivalents 0.0682
_diffrn_reflns_av_sigmaI/netI 0.0600
_diffrn_reflns_limit_h_max 11
_diffrn_reflns_limit_h_min -8
_diffrn_reflns_limit_k_max 14
_diffrn_reflns_limit_k_min -14
_diffrn_reflns_limit_l_max 15
_diffrn_reflns_limit_l_min -15
_diffrn_reflns_number 15639
_diffrn_reflns_theta_full 68.87
_diffrn_reflns_theta_max 68.87
_diffrn_reflns_theta_min 6.57
_exptl_absorpt_coefficient_mu 3.491
_exptl_absorpt_correction_T_max 0.9025
_exptl_absorpt_correction_T_min 0.5419
_exptl_absorpt_correction_type multi-scan
_exptl_absorpt_process_details 'CrystalClear-SM Expert 2.1 (Rigaku, 2013)'
_exptl_crystal_colour yellow
_exptl_crystal_density_diffrn 1.401
_exptl_crystal_density_method 'not measured'
_exptl_crystal_description plate
_exptl_crystal_F_000 584
_exptl_crystal_size_max 0.20
_exptl_crystal_size_mid 0.10
_exptl_crystal_size_min 0.03
_refine_diff_density_max 0.553
_refine_diff_density_min -0.435
_refine_diff_density_rms 0.075
_refine_ls_extinction_method none
_refine_ls_goodness_of_fit_ref 1.017
_refine_ls_hydrogen_treatment constr
_refine_ls_matrix_type full
_refine_ls_number_parameters 331
_refine_ls_number_reflns 4731
_refine_ls_number_restraints 0
_refine_ls_restrained_S_all 1.017
_refine_ls_R_factor_all 0.0553
_refine_ls_R_factor_gt 0.0500
_refine_ls_shift/su_max 0.001
_refine_ls_shift/su_mean 0.000
_refine_ls_structure_factor_coef Fsqd
_refine_ls_weighting_details 'calc w=1/[\s^2^(Fo^2^)+(0.0729P)^2^+0.0000P] where P=(Fo^2^+2Fc^2^)/3'
_refine_ls_weighting_scheme calc
_refine_ls_wR_factor_gt 0.1296
_refine_ls_wR_factor_ref 0.1346
_reflns_number_gt 3738
_reflns_number_total 4731
_reflns_threshold_expression >2sigma(I)
_cod_data_source_file jo402852m_si_008.cif
_cod_data_source_block ms_a-cl
_cod_original_cell_volume 1326.7(11)
_cod_original_sg_symbol_H-M P-1
_cod_database_code 4029120

loop_
_symmetry_equiv_pos_as_xyz
'x, y, z'
'-x, -y, -z'

loop_
_atom_site_label
_atom_site_type_symbol
_atom_site_fract_x
_atom_site_fract_y
_atom_site_fract_z
_atom_site_U_iso_or_equiv
_atom_site_adp_type
_atom_site_occupancy
_atom_site_symmetry_multiplicity
_atom_site_calc_flag
_atom_site_refinement_flags
N1 N 0.3501(2) 0.59309(15) 0.87083(15) 0.0232(4) Uani 1 1 d .
C2 C 0.2677(2) 0.51278(18) 0.92909(18) 0.0224(5) Uani 1 1 d .
C3 C 0.2014(2) 0.44248(18) 0.87386(17) 0.0221(5) Uani 1 1 d .
C4 C 0.1147(2) 0.35798(18) 0.92945(17) 0.0213(5) Uani 1 1 d .
N5 N 0.0555(2) 0.29138(15) 0.87127(15) 0.0228(4) Uani 1 1 d .
C6 C -0.0262(2) 0.21607(18) 0.92731(18) 0.0232(5) Uani 1 1 d .
C7 C -0.0574(2) 0.19840(19) 1.04168(18) 0.0250(5) Uani 1 1 d .
H7 H -0.1184 0.1426 1.0762 0.030 Uiso 1 1 calc R
C8 C 0.0024(2) 0.26367(19) 1.10130(18) 0.0237(5) Uani 1 1 d .
C9 C 0.0931(2) 0.34765(18) 1.04608(17) 0.0223(5) Uani 1 1 d .
C10 C 0.1574(2) 0.41635(18) 1.10209(17) 0.0225(5) Uani 1 1 d .
H10 H 0.1418 0.4084 1.1794 0.027 Uiso 1 1 calc R
C11 C 0.2445(2) 0.49666(18) 1.04576(18) 0.0226(5) Uani 1 1 d .
C12 C 0.3144(2) 0.56650(19) 1.10161(18) 0.0243(5) Uani 1 1 d .
C13 C 0.3984(2) 0.64504(18) 1.04271(18) 0.0247(5) Uani 1 1 d .
H13 H 0.4468 0.6922 1.0778 0.030 Uiso 1 1 calc R
C14 C 0.4107(2) 0.65358(18) 0.92787(18) 0.0237(5) Uani 1 1 d .
C15 C -0.0887(2) 0.14325(19) 0.85926(19) 0.0255(5) Uani 1 1 d .
O16 O -0.04872(19) 0.13325(16) 0.76683(14) 0.0373(4) Uani 1 1 d .
O17 O -0.1960(2) 0.09195(15) 0.91728(14) 0.0365(4) Uani 1 1 d .
C18 C -0.2670(3) 0.0205(2) 0.8606(2) 0.0424(7) Uani 1 1 d .
H18A H -0.3102 0.0700 0.7976 0.064 Uiso 1 1 calc R
H18B H -0.3424 -0.0141 0.9104 0.064 Uiso 1 1 calc R
H18C H -0.1961 -0.0424 0.8355 0.064 Uiso 1 1 calc R
O19 O -0.01507(17) 0.25774(13) 1.21045(12) 0.0273(4) Uani 1 1 d .
C20 C -0.1182(3) 0.1855(2) 1.27072(19) 0.0285(5) Uani 1 1 d .
H20A H -0.0864 0.1017 1.2638 0.034 Uiso 1 1 calc R
H20B H -0.2137 0.2095 1.2417 0.034 Uiso 1 1 calc R
C21 C -0.1279(3) 0.2021(2) 1.38893(19) 0.0309(5) Uani 1 1 d .
H21 H -0.1563 0.2878 1.3929 0.037 Uiso 1 1 calc R
C22 C 0.0167(3) 0.1630(2) 1.4367(2) 0.0385(6) Uani 1 1 d .
H22A H 0.0041 0.1632 1.5157 0.058 Uiso 1 1 calc R
H22B H 0.0846 0.2172 1.4030 0.058 Uiso 1 1 calc R
H22C H 0.0546 0.0833 1.4221 0.058 Uiso 1 1 calc R
C23 C -0.2452(3) 0.1356(2) 1.4530(2) 0.0408(6) Uani 1 1 d .
H23A H -0.3383 0.1680 1.4244 0.061 Uiso 1 1 calc R
H23B H -0.2499 0.1439 1.5302 0.061 Uiso 1 1 calc R
H23C H -0.2230 0.0520 1.4455 0.061 Uiso 1 1 calc R
O24 O 0.29006(18) 0.54565(14) 1.21074(12) 0.0277(4) Uani 1 1 d .
C25 C 0.3544(3) 0.6120(2) 1.27573(19) 0.0300(5) Uani 1 1 d .
H25A H 0.3227 0.6974 1.2556 0.036 Uiso 1 1 calc R
H25B H 0.4608 0.5972 1.2639 0.036 Uiso 1 1 calc R
C26 C 0.3053(3) 0.5713(2) 1.3933(2) 0.0353(6) Uani 1 1 d .
H26 H 0.3442 0.6203 1.4388 0.042 Uiso 1 1 calc R
C27 C 0.3685(4) 0.4432(2) 1.4288(2) 0.0502(8) Uani 1 1 d .
H27A H 0.3227 0.3916 1.3927 0.075 Uiso 1 1 calc R
H27B H 0.3506 0.4227 1.5081 0.075 Uiso 1 1 calc R
H27C H 0.4725 0.4328 1.4083 0.075 Uiso 1 1 calc R
C28 C 0.1427(3) 0.5906(3) 1.4136(2) 0.0487(7) Uani 1 1 d .
H28A H 0.1062 0.6729 1.3873 0.073 Uiso 1 1 calc R
H28B H 0.1150 0.5723 1.4920 0.073 Uiso 1 1 calc R
H28C H 0.1014 0.5390 1.3745 0.073 Uiso 1 1 calc R
C29 C 0.5039(2) 0.74236(19) 0.86775(19) 0.0256(5) Uani 1 1 d .
O30 O 0.56711(19) 0.79898(14) 0.91323(14) 0.0349(4) Uani 1 1 d .
O31 O 0.50944(18) 0.75038(14) 0.75906(13) 0.0302(4) Uani 1 1 d .
C32 C 0.6032(3) 0.8315(2) 0.6994(2) 0.0354(6) Uani 1 1 d .
H32A H 0.5659 0.9116 0.7131 0.053 Uiso 1 1 calc R
H32B H 0.6067 0.8285 0.6211 0.053 Uiso 1 1 calc R
H32C H 0.7004 0.8093 0.7237 0.053 Uiso 1 1 calc R
Cl1 Cl 0.22339(6) 0.46146(5) 0.73289(4) 0.02747(17) Uani 1 1 d .
C40 C 0.7279(3) 0.8606(2) 0.2892(2) 0.0372(6) Uani 1 1 d .
H40A H 0.7887 0.8956 0.3313 0.045 Uiso 1 1 calc R
H40B H 0.7819 0.7851 0.2716 0.045 Uiso 1 1 calc R
Cl41 Cl 0.69226(7) 0.95719(6) 0.16668(5) 0.0430(2) Uani 1 1 d .
Cl42 Cl 0.56578(8) 0.83386(6) 0.36931(6) 0.0504(2) Uani 1 1 d .

loop_
_atom_site_aniso_label
_atom_site_aniso_U_11
_atom_site_aniso_U_22
_atom_site_aniso_U_33
_atom_site_aniso_U_23
_atom_site_aniso_U_13
_atom_site_aniso_U_12
N1 0.0239(10) 0.0194(9) 0.0265(10) -0.0036(7) -0.0024(7) -0.0030(7)
C2 0.0239(12) 0.0177(10) 0.0252(11) -0.0021(8) -0.0019(9) -0.0026(9)
C3 0.0250(12) 0.0205(10) 0.0206(11) -0.0034(8) -0.0017(9) -0.0022(9)
C4 0.0230(12) 0.0180(10) 0.0235(11) -0.0051(8) -0.0022(9) -0.0023(9)
N5 0.0230(10) 0.0199(9) 0.0262(10) -0.0050(7) -0.0021(7) -0.0034(7)
C6 0.0226(12) 0.0198(11) 0.0275(11) -0.0054(9) -0.0017(9) -0.0030(9)
C7 0.0249(12) 0.0211(11) 0.0288(12) -0.0008(9) 0.0013(9) -0.0083(9)
C8 0.0247(12) 0.0223(11) 0.0235(11) -0.0036(9) -0.0007(9) -0.0022(9)
C9 0.0240(12) 0.0188(10) 0.0233(11) -0.0029(8) -0.0010(9) -0.0014(9)
C10 0.0254(12) 0.0218(11) 0.0202(10) -0.0035(8) -0.0025(9) -0.0022(9)
C11 0.0248(12) 0.0195(10) 0.0242(11) -0.0056(9) -0.0046(9) -0.0006(9)
C12 0.0259(12) 0.0219(11) 0.0255(11) -0.0059(9) -0.0057(9) 0.0001(9)
C13 0.0265(13) 0.0219(11) 0.0282(12) -0.0078(9) -0.0062(9) -0.0036(9)
C14 0.0239(12) 0.0185(10) 0.0287(12) -0.0038(9) -0.0029(9) -0.0022(9)
C15 0.0257(12) 0.0213(11) 0.0300(12) -0.0026(9) -0.0037(9) -0.0051(9)
O16 0.0394(11) 0.0444(10) 0.0340(10) -0.0150(8) 0.0001(8) -0.0171(8)
O17 0.0403(11) 0.0375(10) 0.0375(10) -0.0084(8) -0.0008(8) -0.0227(8)
C18 0.0455(17) 0.0382(14) 0.0500(16) -0.0058(12) -0.0104(13) -0.0231(12)
O19 0.0332(9) 0.0281(8) 0.0210(8) -0.0013(6) 0.0017(6) -0.0106(7)
C20 0.0300(13) 0.0272(12) 0.0278(12) 0.0014(9) 0.0001(10) -0.0103(10)
C21 0.0350(14) 0.0287(12) 0.0265(12) -0.0012(10) 0.0026(10) -0.0041(10)
C22 0.0370(15) 0.0471(15) 0.0292(13) -0.0012(11) -0.0007(10) -0.0059(12)
C23 0.0374(15) 0.0502(16) 0.0315(13) 0.0004(12) 0.0046(11) -0.0088(12)
O24 0.0343(10) 0.0305(8) 0.0215(8) -0.0068(6) -0.0047(6) -0.0094(7)
C25 0.0355(14) 0.0290(12) 0.0299(12) -0.0095(10) -0.0104(10) -0.0079(10)
C26 0.0503(17) 0.0317(13) 0.0278(13) -0.0101(10) -0.0097(11) -0.0069(11)
C27 0.083(2) 0.0371(15) 0.0310(14) -0.0056(12) -0.0144(14) -0.0033(15)
C28 0.0566(19) 0.0593(18) 0.0348(15) -0.0181(13) 0.0024(13) -0.0151(15)
C29 0.0246(12) 0.0203(11) 0.0321(12) -0.0056(9) -0.0030(9) -0.0015(9)
O30 0.0404(11) 0.0295(9) 0.0385(10) -0.0042(7) -0.0062(8) -0.0151(8)
O31 0.0347(10) 0.0276(8) 0.0302(9) -0.0060(7) 0.0038(7) -0.0129(7)
C32 0.0380(15) 0.0331(13) 0.0365(14) -0.0059(11) 0.0070(11) -0.0159(11)
Cl1 0.0365(3) 0.0279(3) 0.0200(3) -0.0038(2) -0.0003(2) -0.0119(2)
C40 0.0367(15) 0.0343(13) 0.0374(14) -0.0034(11) 0.0052(11) -0.0036(11)
Cl41 0.0461(4) 0.0382(4) 0.0395(4) 0.0020(3) 0.0043(3) -0.0042(3)
Cl42 0.0448(4) 0.0480(4) 0.0489(4) 0.0065(3) 0.0142(3) -0.0046(3)

loop_
_atom_type_symbol
_atom_type_description
_atom_type_scat_dispersion_real
_atom_type_scat_dispersion_imag
_atom_type_scat_source
C C 0.0181 0.0091 'International Tables Vol C Tables 4.2.6.8 and 6.1.1.4'
H H 0.0000 0.0000 'International Tables Vol C Tables 4.2.6.8 and 6.1.1.4'
N N 0.0311 0.0180 'International Tables Vol C Tables 4.2.6.8 and 6.1.1.4'
O O 0.0492 0.0322 'International Tables Vol C Tables 4.2.6.8 and 6.1.1.4'
Cl Cl 0.3639 0.7018 'International Tables Vol C Tables 4.2.6.8 and 6.1.1.4'

loop_
_geom_angle_atom_site_label_1
_geom_angle_atom_site_label_2
_geom_angle_atom_site_label_3
_geom_angle
C14 N1 C2 116.23(19)
N1 C2 C3 119.7(2)
N1 C2 C11 122.8(2)
C3 C2 C11 117.5(2)
C2 C3 C4 122.39(19)
C2 C3 Cl1 118.98(17)
C4 C3 Cl1 118.63(17)
N5 C4 C3 119.50(19)
N5 C4 C9 123.0(2)
C3 C4 C9 117.5(2)
C6 N5 C4 116.66(19)
N5 C6 C7 125.9(2)
N5 C6 C15 114.8(2)
C7 C6 C15 119.3(2)
C8 C7 C6 118.1(2)
O19 C8 C7 126.0(2)
O19 C8 C9 114.7(2)
C7 C8 C9 119.3(2)
C10 C9 C4 121.0(2)
C10 C9 C8 122.0(2)
C4 C9 C8 117.0(2)
C9 C10 C11 120.3(2)
C10 C11 C12 121.4(2)
C10 C11 C2 121.3(2)
C12 C11 C2 117.3(2)
O24 C12 C13 126.4(2)
O24 C12 C11 114.2(2)
C13 C12 C11 119.4(2)
C12 C13 C14 117.6(2)
N1 C14 C13 126.6(2)
N1 C14 C29 118.4(2)
C13 C14 C29 115.0(2)
O16 C15 O17 124.5(2)
O16 C15 C6 125.1(2)
O17 C15 C6 110.4(2)
C15 O17 C18 115.9(2)
C8 O19 C20 117.97(18)
O19 C20 C21 107.8(2)
C20 C21 C22 111.3(2)
C20 C21 C23 109.1(2)
C22 C21 C23 111.7(2)
C12 O24 C25 119.08(18)
O24 C25 C26 106.7(2)
C25 C26 C28 111.7(2)
C25 C26 C27 110.7(2)
C28 C26 C27 112.0(3)
O30 C29 O31 123.7(2)
O30 C29 C14 123.0(2)
O31 C29 C14 113.2(2)
C29 O31 C32 114.32(19)
Cl41 C40 Cl42 110.99(15)

loop_
_geom_bond_atom_site_label_1
_geom_bond_atom_site_label_2
_geom_bond_distance
N1 C14 1.307(3)
N1 C2 1.369(3)
C2 C3 1.405(3)
C2 C11 1.432(3)
C3 C4 1.417(3)
C3 Cl1 1.728(2)
C4 N5 1.360(3)
C4 C9 1.434(3)
N5 C6 1.316(3)
C6 C7 1.411(3)
C6 C15 1.513(3)
C7 C8 1.365(3)
C8 O19 1.345(3)
C8 C9 1.435(3)
C9 C10 1.387(3)
C10 C11 1.388(3)
C11 C12 1.427(3)
C12 O24 1.342(3)
C12 C13 1.367(3)
C13 C14 1.412(3)
C14 C29 1.508(3)
C15 O16 1.192(3)
C15 O17 1.335(3)
O17 C18 1.453(3)
O19 C20 1.447(3)
C20 C21 1.510(3)
C21 C22 1.522(4)
C21 C23 1.523(3)
O24 C25 1.443(3)
C25 C26 1.508(4)
C26 C28 1.514(4)
C26 C27 1.527(4)
C29 O30 1.197(3)
C29 O31 1.339(3)
O31 C32 1.449(3)
C40 Cl41 1.769(3)
C40 Cl42 1.771(3)

loop_
_geom_torsion_atom_site_label_1
_geom_torsion_atom_site_label_2
_geom_torsion_atom_site_label_3
_geom_torsion_atom_site_label_4
_geom_torsion
C14 N1 C2 C3 -178.64(19)
C14 N1 C2 C11 1.6(3)
N1 C2 C3 C4 -179.91(19)
C11 C2 C3 C4 -0.1(3)
N1 C2 C3 Cl1 -1.2(3)
C11 C2 C3 Cl1 178.57(16)
C2 C3 C4 N5 -178.98(19)
Cl1 C3 C4 N5 2.3(3)
C2 C3 C4 C9 1.4(3)
Cl1 C3 C4 C9 -177.30(15)
C3 C4 N5 C6 -178.72(19)
C9 C4 N5 C6 0.9(3)
C4 N5 C6 C7 0.0(3)
C4 N5 C6 C15 -179.48(18)
N5 C6 C7 C8 -0.6(3)
C15 C6 C7 C8 178.79(19)
C6 C7 C8 O19 -179.6(2)
C6 C7 C8 C9 0.5(3)
N5 C4 C9 C10 179.09(19)
C3 C4 C9 C10 -1.3(3)
N5 C4 C9 C8 -1.0(3)
C3 C4 C9 C8 178.62(19)
O19 C8 C9 C10 0.3(3)
C7 C8 C9 C10 -179.8(2)
O19 C8 C9 C4 -179.67(18)
C7 C8 C9 C4 0.3(3)
C4 C9 C10 C11 -0.1(3)
C8 C9 C10 C11 180.0(2)
C9 C10 C11 C12 -178.6(2)
C9 C10 C11 C2 1.4(3)
N1 C2 C11 C10 178.44(19)
C3 C2 C11 C10 -1.3(3)
N1 C2 C11 C12 -1.5(3)
C3 C2 C11 C12 178.73(19)
C10 C11 C12 O24 1.1(3)
C2 C11 C12 O24 -178.95(18)
C10 C11 C12 C13 -179.6(2)
C2 C11 C12 C13 0.4(3)
O24 C12 C13 C14 179.76(19)
C11 C12 C13 C14 0.5(3)
C2 N1 C14 C13 -0.6(3)
C2 N1 C14 C29 179.37(18)
C12 C13 C14 N1 -0.4(3)
C12 C13 C14 C29 179.57(19)
N5 C6 C15 O16 15.0(3)
C7 C6 C15 O16 -164.5(2)
N5 C6 C15 O17 -164.66(19)
C7 C6 C15 O17 15.9(3)
O16 C15 O17 C18 -0.5(3)
C6 C15 O17 C18 179.11(19)
C7 C8 O19 C20 -7.1(3)
C9 C8 O19 C20 172.86(19)
C8 O19 C20 C21 -174.93(18)
O19 C20 C21 C22 -61.2(3)
O19 C20 C21 C23 175.07(19)
C13 C12 O24 C25 1.2(3)
C11 C12 O24 C25 -179.48(19)
C12 O24 C25 C26 178.77(19)
O24 C25 C26 C28 -59.0(3)
O24 C25 C26 C27 66.6(3)
N1 C14 C29 O30 -177.6(2)
C13 C14 C29 O30 2.4(3)
N1 C14 C29 O31 1.9(3)
C13 C14 C29 O31 -178.14(18)
O30 C29 O31 C32 1.9(3)
C14 C29 O31 C32 -177.52(18)
